data_2228697
loop_
_publ_author_name
'Fu, Jun-Dan'
'Wen, Yi-Hang'

_publ_section_title
;
 2-[4-(Carboxymethyl)phenoxy]acetic acid
;
_journal_coeditor_code DS2074
_journal_issue 1
_journal_name_full 'Acta Crystallographica Section E'
_journal_page_first o167
_journal_paper_doi 10.1107/S1600536810051810
_journal_volume 67
_journal_year 2011
_chemical_formula_iupac 'C10 H10 O5'
_chemical_formula_moiety 'C10 H10 O5'
_chemical_formula_sum 'C10 H10 O5'
_chemical_formula_weight 210.18
_chemical_name_systematic
;
2-[4-(Carboxymethyl)phenoxy]acetic acid
;
_space_group_IT_number 19
_symmetry_cell_setting orthorhombic
_symmetry_space_group_name_Hall 'P 2ac 2ab'
_symmetry_space_group_name_H-M 'P 21 21 21'
_atom_sites_solution_hydrogens geom
_atom_sites_solution_primary direct
_atom_sites_solution_secondary difmap
_audit_creation_method <i>SHELXL97</i>
_cell_angle_alpha 90.00
_cell_angle_beta 90.00
_cell_angle_gamma 90.00
_cell_formula_units_Z 4
_cell_length_a 5.4640(2)
_cell_length_b 10.7798(5)
_cell_length_c 16.2550(7)
_cell_measurement_reflns_used 6173
_cell_measurement_temperature 296(2)
_cell_measurement_theta_max 27.67
_cell_measurement_theta_min 2.27
_cell_volume 957.43(7)
_computing_cell_refinement 'SAINT (Bruker, 2006)'
_computing_data_collection 'APEX2 (Bruker, 2006)'
_computing_data_reduction 'SAINT (Bruker, 2006)'
_computing_molecular_graphics 'SHELXTL (Sheldrick, 2008)'
_computing_publication_material 'SHELXTL (Sheldrick, 2008)'
_computing_structure_refinement 'SHELXL97 (Sheldrick, 2008)'
_computing_structure_solution 'SHELXS97 (Sheldrick, 2008)'
_diffrn_ambient_temperature 296(2)
_diffrn_measured_fraction_theta_full 0.993
_diffrn_measured_fraction_theta_max 0.993
_diffrn_measurement_device_type 'Bruker APEXII area-detector'
_diffrn_measurement_method 'phi and omega'
_diffrn_radiation_monochromator graphite
_diffrn_radiation_source 'fine-focus sealed tube'
_diffrn_radiation_type MoK\a
_diffrn_radiation_wavelength 0.71073
_diffrn_reflns_av_R_equivalents 0.0485
_diffrn_reflns_av_sigmaI/netI 0.0211
_diffrn_reflns_limit_h_max 7
_diffrn_reflns_limit_h_min -7
_diffrn_reflns_limit_k_max 14
_diffrn_reflns_limit_k_min -13
_diffrn_reflns_limit_l_max 21
_diffrn_reflns_limit_l_min -20
_diffrn_reflns_number 11814
_diffrn_reflns_theta_full 27.67
_diffrn_reflns_theta_max 27.67
_diffrn_reflns_theta_min 2.27
_exptl_absorpt_coefficient_mu 0.119
_exptl_absorpt_correction_T_max .96
_exptl_absorpt_correction_T_min .95
_exptl_absorpt_correction_type multi-scan
_exptl_absorpt_process_details '(SADABS; Sheldrick, 1996)'
_exptl_crystal_colour colourless
_exptl_crystal_density_diffrn 1.458
_exptl_crystal_density_method 'not measured'
_exptl_crystal_description block
_exptl_crystal_F_000 440
_exptl_crystal_size_max 0.42
_exptl_crystal_size_mid 0.38
_exptl_crystal_size_min 0.31
_refine_diff_density_max 0.136
_refine_diff_density_min -0.191
_refine_ls_extinction_method none
_refine_ls_goodness_of_fit_ref 1.072
_refine_ls_hydrogen_treatment constr
_refine_ls_matrix_type full
_refine_ls_number_parameters 136
_refine_ls_number_reflns 1315
_refine_ls_number_restraints 0
_refine_ls_restrained_S_all 1.072
_refine_ls_R_factor_gt 0.0373
_refine_ls_shift/su_max 0.000
_refine_ls_shift/su_mean 0.000
_refine_ls_structure_factor_coef Fsqd
_refine_ls_weighting_details 'calc w=1/[\s^2^(Fo^2^)+(0.0425P)^2^+0.2342P] where P=(Fo^2^+2Fc^2^)/3'
_refine_ls_weighting_scheme calc
_refine_ls_wR_factor_gt 0.0871
_refine_ls_wR_factor_ref 0.0987
_reflns_number_gt 1162
_reflns_number_total 1315
_reflns_threshold_expression I>2\s(I)
_cod_data_source_file ds2074.cif
_cod_data_source_block I
_cod_database_code 2228697
_cod_database_fobs_code 2228697

loop_
_symmetry_equiv_pos_as_xyz
'x, y, z'
'-x+1/2, -y, z+1/2'
'-x, y+1/2, -z+1/2'
'x+1/2, -y+1/2, -z'

loop_
_atom_site_type_symbol
_atom_site_label
_atom_site_fract_x
_atom_site_fract_y
_atom_site_fract_z
_atom_site_U_iso_or_equiv
_atom_site_adp_type
_atom_site_calc_flag
_atom_site_refinement_flags
_atom_site_occupancy
_atom_site_disorder_assembly
_atom_site_disorder_group
O O1 0.4626(4) 0.67278(16) 0.64905(10) 0.0651(5) Uani d . 1 . .
O O2 0.7484(4) 0.79234(17) 0.59564(10) 0.0645(5) Uani d . 1 . .
H H2 0.7132 0.8367 0.6349 0.077 Uiso calc R 1 . .
O O3 0.4929(3) 0.51339(14) 0.52607(9) 0.0489(4) Uani d . 1 . .
O O4 0.8002(3) 0.06923(15) 0.22690(11) 0.0536(4) Uani d . 1 . .
O O5 0.6100(4) -0.00299(16) 0.33749(9) 0.0589(5) Uani d . 1 . .
H H5 0.7257 -0.0515 0.3374 0.071 Uiso calc R 1 . .
C C1 0.6127(4) 0.6927(2) 0.59700(12) 0.0440(5) Uani d . 1 . .
C C2 0.6695(4) 0.6081(2) 0.52593(12) 0.0443(5) Uani d . 1 . .
H H2A 0.6632 0.6538 0.4746 0.053 Uiso calc R 1 . .
H H2B 0.8320 0.5731 0.5320 0.053 Uiso calc R 1 . .
C C3 0.4856(4) 0.43389(19) 0.46020(12) 0.0401(4) Uani d . 1 . .
C C4 0.2906(4) 0.3526(2) 0.45967(13) 0.0449(5) Uani d . 1 . .
H H4A 0.1741 0.3559 0.5013 0.054 Uiso calc R 1 . .
C C5 0.2681(4) 0.2661(2) 0.39733(13) 0.0467(5) Uani d . 1 . .
H H5A 0.1357 0.2119 0.3972 0.056 Uiso calc R 1 . .
C C6 0.4405(4) 0.2592(2) 0.33498(12) 0.0427(5) Uani d . 1 . .
C C7 0.6354(4) 0.3416(2) 0.33640(13) 0.0457(5) Uani d . 1 . .
H H7A 0.7520 0.3381 0.2948 0.055 Uiso calc R 1 . .
C C8 0.6606(4) 0.4294(2) 0.39878(12) 0.0445(5) Uani d . 1 . .
H H8A 0.7925 0.4839 0.3991 0.053 Uiso calc R 1 . .
C C9 0.4187(4) 0.1613(2) 0.26811(13) 0.0502(5) Uani d . 1 . .
H H9A 0.2651 0.1171 0.2741 0.060 Uiso calc R 1 . .
H H9B 0.4198 0.2009 0.2145 0.060 Uiso calc R 1 . .
C C10 0.6279(4) 0.07182(19) 0.27412(13) 0.0431(5) Uani d . 1 . .

loop_
_atom_site_aniso_label
_atom_site_aniso_U_11
_atom_site_aniso_U_22
_atom_site_aniso_U_33
_atom_site_aniso_U_12
_atom_site_aniso_U_13
_atom_site_aniso_U_23
O1 0.0757(12) 0.0593(11) 0.0602(9) -0.0208(10) 0.0218(10) -0.0149(8)
O2 0.0736(12) 0.0572(10) 0.0627(10) -0.0251(10) 0.0144(10) -0.0129(8)
O3 0.0598(9) 0.0426(8) 0.0444(7) -0.0102(8) 0.0096(8) -0.0050(6)
O4 0.0479(8) 0.0490(9) 0.0639(9) 0.0009(8) 0.0033(8) 0.0069(8)
O5 0.0625(10) 0.0639(10) 0.0503(8) 0.0177(10) 0.0026(8) 0.0099(8)
C1 0.0475(11) 0.0409(10) 0.0437(10) -0.0063(10) -0.0009(10) 0.0025(9)
C2 0.0446(11) 0.0461(11) 0.0423(10) -0.0056(10) 0.0009(10) 0.0003(9)
C3 0.0448(10) 0.0376(9) 0.0378(9) 0.0010(9) 0.0000(9) 0.0026(8)
C4 0.0447(11) 0.0452(11) 0.0448(10) -0.0008(10) 0.0034(10) 0.0012(9)
C5 0.0435(11) 0.0452(11) 0.0515(11) -0.0016(10) -0.0029(10) 0.0017(9)
C6 0.0436(11) 0.0428(10) 0.0416(9) 0.0092(10) -0.0067(9) 0.0012(8)
C7 0.0436(11) 0.0512(12) 0.0422(10) 0.0051(10) 0.0030(9) 0.0011(9)
C8 0.0412(10) 0.0465(11) 0.0457(10) -0.0023(10) 0.0002(9) 0.0018(9)
C9 0.0493(12) 0.0541(12) 0.0473(11) 0.0129(11) -0.0122(10) -0.0060(10)
C10 0.0455(11) 0.0389(10) 0.0451(10) 0.0010(10) -0.0084(10) -0.0040(9)

loop_
_atom_type_symbol
_atom_type_description
_atom_type_scat_dispersion_real
_atom_type_scat_dispersion_imag
_atom_type_scat_source
C C 0.0033 0.0016 'International Tables Vol C Tables 4.2.6.8 and 6.1.1.4'
H H 0.0000 0.0000 'International Tables Vol C Tables 4.2.6.8 and 6.1.1.4'
O O 0.0106 0.0060 'International Tables Vol C Tables 4.2.6.8 and 6.1.1.4'

loop_
_geom_angle_atom_site_label_1
_geom_angle_atom_site_label_2
_geom_angle_atom_site_label_3
_geom_angle_site_symmetry_1
_geom_angle_site_symmetry_3
_geom_angle
_geom_angle_publ_flag
C1 O2 H2 . . 109.5 ?
C3 O3 C2 . . 118.19(16) ?
C10 O5 H5 . . 109.5 ?
O1 C1 O2 . . 123.3(2) ?
O1 C1 C2 . . 125.1(2) ?
O2 C1 C2 . . 111.64(18) ?
O3 C2 C1 . . 107.31(17) ?
O3 C2 H2A . . 110.3 ?
C1 C2 H2A . . 110.3 ?
O3 C2 H2B . . 110.3 ?
C1 C2 H2B . . 110.3 ?
H2A C2 H2B . . 108.5 ?
O3 C3 C4 . . 115.09(18) ?
O3 C3 C8 . . 124.41(19) ?
C4 C3 C8 . . 120.47(19) ?
C3 C4 C5 . . 120.1(2) ?
C3 C4 H4A . . 119.9 ?
C5 C4 H4A . . 119.9 ?
C4 C5 C6 . . 120.8(2) ?
C4 C5 H5A . . 119.6 ?
C6 C5 H5A . . 119.6 ?
C5 C6 C7 . . 118.39(19) ?
C5 C6 C9 . . 120.5(2) ?
C7 C6 C9 . . 121.11(19) ?
C6 C7 C8 . . 121.5(2) ?
C6 C7 H7A . . 119.2 ?
C8 C7 H7A . . 119.2 ?
C3 C8 C7 . . 118.7(2) ?
C3 C8 H8A . . 120.6 ?
C7 C8 H8A . . 120.6 ?
C10 C9 C6 . . 109.89(17) ?
C10 C9 H9A . . 109.7 ?
C6 C9 H9A . . 109.7 ?
C10 C9 H9B . . 109.7 ?
C6 C9 H9B . . 109.7 ?
H9A C9 H9B . . 108.2 ?
O4 C10 O5 . . 122.6(2) ?
O4 C10 C9 . . 124.4(2) ?
O5 C10 C9 . . 112.97(19) ?

loop_
_geom_bond_atom_site_label_1
_geom_bond_atom_site_label_2
_geom_bond_site_symmetry_2
_geom_bond_distance
_geom_bond_publ_flag
O1 C1 . 1.198(3) ?
O2 C1 . 1.305(3) ?
O2 H2 . 0.8200 ?
O3 C3 . 1.372(2) ?
O3 C2 . 1.405(3) ?
O4 C10 . 1.215(3) ?
O5 C10 . 1.312(3) ?
O5 H5 . 0.8200 ?
C1 C2 . 1.504(3) ?
C2 H2A . 0.9700 ?
C2 H2B . 0.9700 ?
C3 C4 . 1.380(3) ?
C3 C8 . 1.383(3) ?
C4 C5 . 1.383(3) ?
C4 H4A . 0.9300 ?
C5 C6 . 1.386(3) ?
C5 H5A . 0.9300 ?
C6 C7 . 1.387(3) ?
C6 C9 . 1.519(3) ?
C7 C8 . 1.394(3) ?
C7 H7A . 0.9300 ?
C8 H8A . 0.9300 ?
C9 C10 . 1.499(3) ?
C9 H9A . 0.9700 ?
C9 H9B . 0.9700 ?

loop_
_geom_hbond_atom_site_label_D
_geom_hbond_atom_site_label_H
_geom_hbond_atom_site_label_A
_geom_hbond_site_symmetry_A
_geom_hbond_distance_DH
_geom_hbond_distance_HA
_geom_hbond_distance_DA
_geom_hbond_angle_DHA
O2 H2 O4 2_665 0.82 1.81 2.617(2) 168
O5 H5 O1 4_556 0.82 1.85 2.666(2) 171

loop_
_geom_torsion_atom_site_label_1
_geom_torsion_atom_site_label_2
_geom_torsion_atom_site_label_3
_geom_torsion_atom_site_label_4
_geom_torsion_site_symmetry_1
_geom_torsion_site_symmetry_2
_geom_torsion_site_symmetry_3
_geom_torsion_site_symmetry_4
_geom_torsion
_geom_torsion_publ_flag
C3 O3 C2 C1 . . . . 171.19(18) ?
O1 C1 C2 O3 . . . . 8.2(3) ?
O2 C1 C2 O3 . . . . -171.83(18) ?
C2 O3 C3 C4 . . . . -172.77(18) ?
C2 O3 C3 C8 . . . . 9.3(3) ?
O3 C3 C4 C5 . . . . -178.35(19) ?
C8 C3 C4 C5 . . . . -0.3(3) ?
C3 C4 C5 C6 . . . . 0.4(3) ?
C4 C5 C6 C7 . . . . -0.3(3) ?
C4 C5 C6 C9 . . . . 178.15(19) ?
C5 C6 C7 C8 . . . . 0.3(3) ?
C9 C6 C7 C8 . . . . -178.2(2) ?
O3 C3 C8 C7 . . . . 178.09(19) ?
C4 C3 C8 C7 . . . . 0.2(3) ?
C6 C7 C8 C3 . . . . -0.2(3) ?
C5 C6 C9 C10 . . . . -114.2(2) ?
C7 C6 C9 C10 . . . . 64.2(3) ?
C6 C9 C10 O4 . . . . -106.1(2) ?
C6 C9 C10 O5 . . . . 72.4(2) ?

loop_
_cod_related_entry_id
_cod_related_entry_database
_cod_related_entry_code
1 ChemSpider 19294192
